data_7051511
loop_
_publ_author_name
'Katritzky, Alan R.'
'Yang, Hongfang'
'Zhang, Dazhi'
'Kirichenko, Kostyantyn'
'Smiglak, Marcin'
'Holbrey, John D.'
'Reichert, W. Matthew'
'Rogers, Robin D.'

_publ_section_title
;
 Strategies toward the design of energetic ionic liquids: nitro- and
 nitrile-substituted N,N&#x2032;-dialkylimidazolium salts
;
_journal_issue 3
_journal_name_full 'New Journal of Chemistry'
_journal_page_first 349
_journal_paper_doi 10.1039/b509260d
_journal_volume 30
_journal_year 2006
_chemical_formula_sum 'C6 H11 N3 O6 S'
_chemical_formula_weight 253.24
_chemical_name_common '1,3-dimethyl-4-nitroimidazolium methylsulfate'
_chemical_name_systematic
;
?
;
_space_group_IT_number 14
_symmetry_cell_setting monoclinic
_symmetry_space_group_name_Hall '-P 2yn'
_symmetry_space_group_name_H-M 'P 1 21/n 1'
_atom_sites_solution_hydrogens geom
_atom_sites_solution_primary direct
_atom_sites_solution_secondary difmap
_audit_creation_method SHELXL-97
_cell_angle_alpha 90.00
_cell_angle_beta 100.580(6)
_cell_angle_gamma 90.00
_cell_formula_units_Z 4
_cell_length_a 8.366(3)
_cell_length_b 11.036(4)
_cell_length_c 11.379(4)
_cell_measurement_reflns_used 781
_cell_measurement_temperature 173(2)
_cell_measurement_theta_max 23.24
_cell_measurement_theta_min 2.59
_cell_volume 1032.7(6)
_computing_cell_refinement 'Bruker SMART'
_computing_data_collection 'Bruker SMART'
_computing_data_reduction 'Bruker SAINT'
_computing_molecular_graphics 'Bruker SHELXTL'
_computing_publication_material 'Bruker SHELXTL'
_computing_structure_refinement 'SHELXL-97 (Sheldrick, 1997)'
_computing_structure_solution 'SHELXS-97 (Sheldrick, 1990)'
_diffrn_ambient_temperature 173(2)
_diffrn_measured_fraction_theta_full 0.997
_diffrn_measured_fraction_theta_max 0.997
_diffrn_measurement_device_type 'CCD area detector'
_diffrn_measurement_method 'phi and omega scans'
_diffrn_radiation_monochromator graphite
_diffrn_radiation_source 'fine-focus sealed tube'
_diffrn_radiation_type MoK\a
_diffrn_radiation_wavelength 0.71073
_diffrn_reflns_av_R_equivalents 0.0497
_diffrn_reflns_av_sigmaI/netI 0.0540
_diffrn_reflns_limit_h_max 9
_diffrn_reflns_limit_h_min -9
_diffrn_reflns_limit_k_max 9
_diffrn_reflns_limit_k_min -12
_diffrn_reflns_limit_l_max 12
_diffrn_reflns_limit_l_min -12
_diffrn_reflns_number 4636
_diffrn_reflns_theta_full 23.31
_diffrn_reflns_theta_max 23.31
_diffrn_reflns_theta_min 2.59
_exptl_absorpt_coefficient_mu 0.334
_exptl_absorpt_correction_T_max 1.0000
_exptl_absorpt_correction_T_min 0.5706
_exptl_absorpt_correction_type sphere
_exptl_crystal_colour colorless
_exptl_crystal_density_diffrn 1.629
_exptl_crystal_density_meas 0
_exptl_crystal_density_method 'not measured'
_exptl_crystal_description needle
_exptl_crystal_F_000 528
_exptl_crystal_size_max 0.86
_exptl_crystal_size_mid 0.06
_exptl_crystal_size_min 0.06
_refine_diff_density_max 0.234
_refine_diff_density_min -0.393
_refine_diff_density_rms 0.064
_refine_ls_extinction_method none
_refine_ls_goodness_of_fit_ref 1.029
_refine_ls_hydrogen_treatment mixed
_refine_ls_matrix_type full
_refine_ls_number_parameters 189
_refine_ls_number_reflns 1490
_refine_ls_number_restraints 0
_refine_ls_restrained_S_all 1.029
_refine_ls_R_factor_all 0.0531
_refine_ls_R_factor_gt 0.0385
_refine_ls_shift/su_max 0.000
_refine_ls_shift/su_mean 0.000
_refine_ls_structure_factor_coef Fsqd
_refine_ls_weighting_details 'calc w=1/[\s^2^(Fo^2^)+(0.0545P)^2^+0.2935P] where P=(Fo^2^+2Fc^2^)/3'
_refine_ls_weighting_scheme calc
_refine_ls_wR_factor_gt 0.0928
_refine_ls_wR_factor_ref 0.0992
_reflns_number_gt 1210
_reflns_number_total 1490
_reflns_threshold_expression >2sigma(I)
_cod_data_source_file b509260d.txt
_cod_data_source_block 3a
_cod_depositor_comments
;
The following automatic conversions were performed:
'_symmetry_cell_setting' value 'Monoclinic' changed to 'monoclinic'
according to '/home/saulius/struct/CIF-dictionaries/cif_core.dic'
dictionary named 'cif_core.dic' version 2.4.1 from 2010-06-29.

Automatic conversion script
Id: cif_fix_enum 1527 2010-12-29 10:47:43Z saulius 
;
_cod_original_cell_volume 1032.8(6)
_cod_original_sg_symbol_H-M P2(1)/n
_cod_database_code 7051511

loop_
_symmetry_equiv_pos_as_xyz
'x, y, z'
'-x+1/2, y+1/2, -z+1/2'
'-x, -y, -z'
'x-1/2, -y-1/2, z-1/2'

loop_
_atom_site_label
_atom_site_type_symbol
_atom_site_fract_x
_atom_site_fract_y
_atom_site_fract_z
_atom_site_U_iso_or_equiv
_atom_site_adp_type
_atom_site_occupancy
_atom_site_symmetry_multiplicity
_atom_site_calc_flag
_atom_site_refinement_flags
_atom_site_disorder_assembly
_atom_site_disorder_group
S1 S 0.30772(8) 0.78152(6) 0.16212(6) 0.0193(3) Uani 1 1 d . . .
O1 O -0.6021(2) 0.63795(19) -0.15964(17) 0.0297(5) Uani 1 1 d . . .
O2 O -0.5355(2) 0.8288(2) -0.15323(17) 0.0300(5) Uani 1 1 d . . .
O3 O 0.3916(2) 0.74255(18) 0.29499(16) 0.0265(5) Uani 1 1 d . . .
O4 O 0.4304(2) 0.84388(19) 0.11285(17) 0.0316(5) Uani 1 1 d . . .
O5 O 0.1763(2) 0.85703(17) 0.18534(16) 0.0259(5) Uani 1 1 d . . .
O6 O 0.2535(2) 0.67088(19) 0.09973(18) 0.0341(6) Uani 1 1 d . . .
N1 N -0.1691(2) 0.5961(2) 0.07029(18) 0.0176(5) Uani 1 1 d . . .
N3 N -0.2568(3) 0.7772(2) 0.01513(18) 0.0178(5) Uani 1 1 d . . .
N4 N -0.5125(3) 0.7232(2) -0.12264(19) 0.0211(6) Uani 1 1 d . . .
C2 C -0.1372(3) 0.7146(3) 0.0810(2) 0.0194(7) Uani 1 1 d . . .
H2A H -0.040(4) 0.749(3) 0.123(2) 0.026(8) Uiso 1 1 d . . .
C4 C -0.3675(3) 0.6933(3) -0.0393(2) 0.0172(6) Uani 1 1 d . . .
C5 C -0.3140(3) 0.5805(3) -0.0061(2) 0.0182(7) Uani 1 1 d . . .
H5A H -0.351(3) 0.500(3) -0.029(2) 0.019(7) Uiso 1 1 d . . .
C6 C -0.0683(4) 0.4983(3) 0.1341(3) 0.0231(7) Uani 1 1 d . . .
H6A H -0.103(3) 0.475(2) 0.212(2) 0.022(7) Uiso 1 1 d . . .
H6B H -0.083(3) 0.430(3) 0.082(3) 0.030(8) Uiso 1 1 d . . .
H6C H 0.048(4) 0.526(3) 0.150(3) 0.038(9) Uiso 1 1 d . . .
C7 C -0.2564(4) 0.9100(3) 0.0059(3) 0.0275(8) Uani 1 1 d . . .
H7A H -0.153(4) 0.940(3) 0.058(3) 0.050(10) Uiso 1 1 d . . .
H7B H -0.257(4) 0.931(3) -0.072(3) 0.047(10) Uiso 1 1 d . . .
H7C H -0.354(4) 0.939(3) 0.028(3) 0.036(9) Uiso 1 1 d . . .
C8 C 0.5304(4) 0.6636(4) 0.3029(3) 0.0388(9) Uani 1 1 d . . .
H8A H 0.607(5) 0.700(3) 0.255(3) 0.061(12) Uiso 1 1 d . . .
H8C H 0.509(4) 0.584(4) 0.268(3) 0.053(11) Uiso 1 1 d . . .
H8B H 0.579(4) 0.655(3) 0.378(3) 0.054(11) Uiso 1 1 d . . .

loop_
_atom_site_aniso_label
_atom_site_aniso_U_11
_atom_site_aniso_U_22
_atom_site_aniso_U_33
_atom_site_aniso_U_23
_atom_site_aniso_U_13
_atom_site_aniso_U_12
S1 0.0193(4) 0.0204(5) 0.0180(4) -0.0020(3) 0.0032(3) -0.0013(3)
O1 0.0228(11) 0.0338(14) 0.0295(12) 0.0041(9) -0.0030(9) -0.0066(10)
O2 0.0379(13) 0.0254(14) 0.0245(11) 0.0073(9) -0.0002(9) 0.0086(10)
O3 0.0262(12) 0.0330(13) 0.0197(11) 0.0021(8) 0.0029(8) 0.0046(9)
O4 0.0304(12) 0.0338(14) 0.0337(12) 0.0071(9) 0.0145(9) -0.0017(10)
O5 0.0214(11) 0.0277(13) 0.0284(11) -0.0042(9) 0.0040(8) 0.0024(9)
O6 0.0344(13) 0.0262(13) 0.0384(13) -0.0144(10) -0.0023(9) -0.0011(10)
N1 0.0180(12) 0.0183(14) 0.0160(12) 0.0012(10) 0.0018(9) 0.0007(10)
N3 0.0196(13) 0.0179(14) 0.0165(12) -0.0003(10) 0.0047(9) -0.0008(11)
N4 0.0201(13) 0.0258(17) 0.0180(12) 0.0007(11) 0.0053(10) -0.0003(12)
C2 0.0183(15) 0.0239(19) 0.0163(14) 0.0008(13) 0.0036(11) -0.0005(14)
C4 0.0166(14) 0.0225(18) 0.0121(13) 0.0005(11) 0.0021(11) -0.0015(13)
C5 0.0186(15) 0.0201(18) 0.0160(14) -0.0026(12) 0.0035(11) -0.0039(13)
C6 0.0238(17) 0.0196(18) 0.0236(17) 0.0029(14) -0.0013(13) 0.0042(14)
C7 0.0266(19) 0.0184(19) 0.038(2) 0.0034(15) 0.0080(15) 0.0001(15)
C8 0.037(2) 0.044(3) 0.033(2) 0.0069(18) -0.0018(17) 0.0155(19)

loop_
_atom_type_symbol
_atom_type_description
_atom_type_scat_dispersion_real
_atom_type_scat_dispersion_imag
_atom_type_scat_source
C C 0.0033 0.0016 'International Tables Vol C Tables 4.2.6.8 and 6.1.1.4'
H H 0.0000 0.0000 'International Tables Vol C Tables 4.2.6.8 and 6.1.1.4'
N N 0.0061 0.0033 'International Tables Vol C Tables 4.2.6.8 and 6.1.1.4'
O O 0.0106 0.0060 'International Tables Vol C Tables 4.2.6.8 and 6.1.1.4'
S S 0.1246 0.1234 'International Tables Vol C Tables 4.2.6.8 and 6.1.1.4'

loop_
_geom_angle_atom_site_label_1
_geom_angle_atom_site_label_2
_geom_angle_atom_site_label_3
_geom_angle
_geom_angle_site_symmetry_1
_geom_angle_site_symmetry_3
_geom_angle_publ_flag
O4 S1 O5 114.78(13) . . ?
O4 S1 O6 113.39(13) . . ?
O5 S1 O6 113.44(12) . . ?
O4 S1 O3 106.05(11) . . ?
O5 S1 O3 101.46(11) . . ?
O6 S1 O3 106.29(12) . . ?
C8 O3 S1 115.4(2) . . ?
C2 N1 C5 108.6(2) . . ?
C2 N1 C6 125.8(2) . . ?
C5 N1 C6 125.5(3) . . ?
C2 N3 C4 106.3(2) . . ?
C2 N3 C7 123.2(2) . . ?
C4 N3 C7 130.5(2) . . ?
O2 N4 O1 125.3(2) . . ?
O2 N4 C4 118.5(2) . . ?
O1 N4 C4 116.1(2) . . ?
N3 C2 N1 109.9(2) . . ?
C5 C4 N3 109.4(2) . . ?
C5 C4 N4 126.3(3) . . ?
N3 C4 N4 124.2(2) . . ?
C4 C5 N1 105.8(3) . . ?

loop_
_geom_bond_atom_site_label_1
_geom_bond_atom_site_label_2
_geom_bond_distance
_geom_bond_site_symmetry_2
_geom_bond_publ_flag
S1 O4 1.433(2) . ?
S1 O5 1.442(2) . ?
S1 O6 1.443(2) . ?
S1 O3 1.604(2) . ?
O1 N4 1.228(3) . ?
O2 N4 1.221(3) . ?
O3 C8 1.441(4) . ?
N1 C2 1.336(4) . ?
N1 C5 1.367(3) . ?
N1 C6 1.476(4) . ?
N3 C2 1.328(3) . ?
N3 C4 1.374(3) . ?
N3 C7 1.469(4) . ?
N4 C4 1.434(3) . ?
C4 C5 1.353(4) . ?

loop_
_geom_hbond_atom_site_label_D
_geom_hbond_atom_site_label_H
_geom_hbond_atom_site_label_A
_geom_hbond_distance_DH
_geom_hbond_distance_HA
_geom_hbond_distance_DA
_geom_hbond_angle_DHA
_geom_hbond_site_symmetry_A
C2 H2A O5 0.94(3) 2.18(3) 3.101(4) 167(2) .
C2 H2A O6 0.94(3) 2.66(3) 3.273(4) 123(2) .
C2 H2A O2 0.94(3) 2.68(3) 3.025(3) 102(2) 4_676
C2 H2A S1 0.94(3) 2.89(3) 3.741(3) 151(2) .
C5 H5A O6 0.96(3) 2.26(3) 3.048(4) 138(2) 3_565
C5 H5A O1 0.96(3) 2.71(3) 3.217(4) 113.3(18) 3_465
C7 H7C O4 0.95(3) 2.44(3) 3.170(4) 134(2) 1_455
C6 H6A O4 1.01(3) 2.67(3) 3.362(4) 125.8(19) 2_545
C6 H6A O1 1.01(3) 2.73(3) 3.201(4) 108.6(17) 3_465
C6 H6A O2 1.01(3) 2.65(3) 3.054(4) 103.7(17) 4_676
C6 H6B O6 0.95(3) 2.55(3) 3.384(4) 147(2) 3_565
C6 H6C O6 1.00(3) 2.49(3) 3.379(4) 147(2) .

loop_
_geom_torsion_atom_site_label_1
_geom_torsion_atom_site_label_2
_geom_torsion_atom_site_label_3
_geom_torsion_atom_site_label_4
_geom_torsion
_geom_torsion_site_symmetry_1
_geom_torsion_site_symmetry_2
_geom_torsion_site_symmetry_3
_geom_torsion_site_symmetry_4
_geom_torsion_publ_flag
C5 C4 N4 O1 6.2(4) . . . . ?
C5 C4 N4 O2 -172.2(2) . . . . ?

loop_
_cod_related_entry_id
_cod_related_entry_database
_cod_related_entry_code
1 ChemSpider 21122739
